data_7713621
loop_
_publ_author_name
'Faraonov, Maxim A.'
'Yudanova, Evgeniya I.'
'Kuzmin, Alexey V.'
'Yakushev, Ilya A.'
'Khasanov, Salavat S.'
'Otsuka, Akihiro'
'Yamochi, Hideki'
'Kitagawa, Hiroshi'
'Konarev, Dmitri V.'

_publ_section_title
;
 Bimetallic neutral and anionic complexes of transition metal (Co, Mn)
 carbonyls with indium (III) phthalocyanine
;
_journal_name_full 'Dalton Transactions'
_journal_paper_doi 10.1039/D3DT01498C
_journal_year 2023
_chemical_formula_moiety 'C32 H16 N8 In, C4 O4 Co'
_chemical_formula_sum 'C36 H16 Co In N8 O4'
_chemical_formula_weight 798.32
_space_group_crystal_system triclinic
_space_group_IT_number 2
_space_group_name_Hall '-P 1'
_space_group_name_H-M_alt 'P -1'
_atom_sites_solution_hydrogens geom
_atom_sites_solution_primary direct
_atom_sites_solution_secondary difmap
_audit_creation_method SHELXL-2013
_audit_update_record
;
2023-05-18 deposited with the CCDC.	2023-07-18 downloaded from the CCDC.
;
_cell_angle_alpha 109.710(5)
_cell_angle_beta 90.014(5)
_cell_angle_gamma 94.330(5)
_cell_formula_units_Z 2
_cell_length_a 10.382(5)
_cell_length_b 10.695(5)
_cell_length_c 14.477(5)
_cell_measurement_reflns_used 8447
_cell_measurement_temperature 100(1)
_cell_measurement_theta_max 28.2330
_cell_measurement_theta_min 2.4920
_cell_volume 1508.4(11)
_computing_cell_refinement 'CrysAlisPro 1.171.38.46 (Rigaku OD, 2015)'
_computing_data_collection 'CrysAlisPro 1.171.38.46 (Rigaku OD, 2015)'
_computing_data_reduction 'CrysAlisPro 1.171.38.46 (Rigaku OD, 2015)'
_computing_molecular_graphics WinGx
_computing_publication_material WinGx
_computing_structure_refinement 'SHELXL-2013 (Sheldrick, 2013)'
_computing_structure_solution 'SHELXS-2013 (Sheldrick, 2013)'
_diffrn_ambient_environment N~2~
_diffrn_ambient_temperature 100(1)
_diffrn_detector 'CCD plate'
_diffrn_detector_area_resol_mean 10.4566
_diffrn_detector_type AtlasS2
_diffrn_measured_fraction_theta_full 0.999
_diffrn_measured_fraction_theta_max 0.990
_diffrn_measurement_device 'four-circle diffractometer'
_diffrn_measurement_device_type 'Xcalibur, AtlasS2, Gemini'
_diffrn_radiation_monochromator graphite
_diffrn_radiation_probe x-ray
_diffrn_radiation_type 'Mo K\a'
_diffrn_radiation_wavelength 0.71073
_diffrn_reflns_av_unetI/netI 0.0177
_diffrn_reflns_Laue_measured_fraction_full 0.999
_diffrn_reflns_Laue_measured_fraction_max 0.990
_diffrn_reflns_limit_h_max 13
_diffrn_reflns_limit_h_min -13
_diffrn_reflns_limit_k_max 14
_diffrn_reflns_limit_k_min -14
_diffrn_reflns_limit_l_max 19
_diffrn_reflns_limit_l_min -19
_diffrn_reflns_number 10812
_diffrn_reflns_point_group_measured_fraction_full 0.999
_diffrn_reflns_point_group_measured_fraction_max 0.990
_diffrn_reflns_theta_full 25.242
_diffrn_reflns_theta_max 28.307
_diffrn_reflns_theta_min 2.029
_diffrn_source 'fine-focus sealed X-ray tube'
_diffrn_source_type 'Enhance (Mo) X-ray Source'
_exptl_absorpt_coefficient_mu 1.372
_exptl_absorpt_correction_T_max 1.00000
_exptl_absorpt_correction_T_min 0.95376
_exptl_absorpt_correction_type multi-scan
_exptl_absorpt_process_details
;
CrysAlisPro 1.171.38.43 (Rigaku Oxford Diffraction, 2015)
Empirical absorption correction using spherical harmonics,
 implemented in SCALE3 ABSPACK scaling algorithm.
;
_exptl_crystal_colour black
_exptl_crystal_density_diffrn 1.758
_exptl_crystal_description bulk
_exptl_crystal_F_000 792
_exptl_crystal_size_max 0.233
_exptl_crystal_size_mid 0.157
_exptl_crystal_size_min 0.108
_refine_diff_density_max 6.901
_refine_diff_density_min -1.068
_refine_diff_density_rms 0.179
_refine_ls_extinction_method none
_refine_ls_goodness_of_fit_ref 1.046
_refine_ls_hydrogen_treatment constr
_refine_ls_matrix_type full
_refine_ls_number_parameters 445
_refine_ls_number_reflns 10812
_refine_ls_number_restraints 12
_refine_ls_restrained_S_all 29.586
_refine_ls_R_factor_all 0.0509
_refine_ls_R_factor_gt 0.0472
_refine_ls_shift/su_max 0.001
_refine_ls_shift/su_mean 0.000
_refine_ls_structure_factor_coef Fsqd
_refine_ls_weighting_details
;
 w=1/[\s^2^(Fo^2^)+(0.0934P)^2^]
 where P=(Fo^2^+2Fc^2^)/3
;
_refine_ls_weighting_scheme calc
_refine_ls_wR_factor_gt 0.1149
_refine_ls_wR_factor_ref 0.1169
_reflns_Friedel_coverage 0.000
_reflns_number_gt 9628
_reflns_number_total 10812
_reflns_threshold_expression 'I > 2\s(I)'
_cod_data_source_file d3dt01498c2.cif
_cod_data_source_block CoCO4InPc
_cod_database_code 7713621
_shelx_space_group_comment
;
The symmetry employed for this shelxl refinement is uniquely defined
by the following loop, which should always be used as a source of
symmetry information in preference to the above space-group names.
They are only intended as comments.
;
_shelx_estimated_absorpt_t_min 0.740
_shelx_estimated_absorpt_t_max 0.866
_shelxl_version_number 2013-2

loop_
_space_group_symop_operation_xyz
'x, y, z'
'-x, -y, -z'

loop_
_atom_site_label
_atom_site_type_symbol
_atom_site_fract_x
_atom_site_fract_y
_atom_site_fract_z
_atom_site_U_iso_or_equiv
_atom_site_adp_type
_atom_site_occupancy
_atom_site_site_symmetry_order
_atom_site_calc_flag
_atom_site_refinement_flags_posn
_atom_site_refinement_flags_adp
_atom_site_refinement_flags_occupancy
_atom_site_disorder_assembly
_atom_site_disorder_group
In In 0.43144(2) 0.18595(2) 0.79592(2) 0.01114(8) Uani 1 1 d . . . . .
N1 N 0.2763(2) 0.2020(2) 0.70125(18) 0.0136(5) Uani 1 1 d . . . . .
N2 N 0.2779(2) 0.2107(2) 0.90001(18) 0.0136(5) Uani 1 1 d . . . . .
N3 N 0.5346(2) 0.3235(2) 0.92514(18) 0.0135(5) Uani 1 1 d . . . . .
N4 N 0.5341(2) 0.3150(2) 0.72757(18) 0.0129(5) Uani 1 1 d . . . . .
N5 N 0.4004(2) 0.2713(2) 0.5805(2) 0.0151(6) Uani 1 1 d . . . . .
N6 N 0.0899(2) 0.1526(2) 0.78839(19) 0.0146(5) Uani 1 1 d . . . . .
N7 N 0.4031(2) 0.2857(2) 1.05375(19) 0.0142(6) Uani 1 1 d . . . . .
N8 N 0.7146(2) 0.4013(2) 0.84468(19) 0.0147(5) Uani 1 1 d . . . . .
C1 C 0.2926(3) 0.2262(3) 0.6141(2) 0.0130(5) Uani 1 1 d . . . . .
C2 C 0.1676(3) 0.2028(3) 0.5616(3) 0.0148(7) Uani 1 1 d . . . . .
C3 C 0.0771(3) 0.1699(3) 0.6240(2) 0.0143(6) Uani 1 1 d . . . . .
C4 C 0.1477(3) 0.1706(3) 0.7112(2) 0.0138(6) Uani 1 1 d . . . . .
C5 C 0.1483(3) 0.1751(3) 0.8746(2) 0.0137(5) Uani 1 1 d . . . . .
C6 C 0.0802(3) 0.1757(3) 0.9628(2) 0.0146(6) Uani 1 1 d . . . . .
C7 C 0.1705(3) 0.2144(3) 1.0403(3) 0.0136(7) Uani 1 1 d . . . . .
C8 C 0.2945(3) 0.2380(3) 0.9993(2) 0.0139(6) Uani 1 1 d . . . . .
C9 C 0.5119(3) 0.3272(3) 1.0193(2) 0.0143(6) Uani 1 1 d . . . . .
C10 C 0.6272(3) 0.3896(3) 1.0807(2) 0.0134(7) Uani 1 1 d . . . . .
C11 C 0.7168(3) 0.4239(3) 1.0189(2) 0.0159(6) Uani 1 1 d . . . . .
C12 C 0.6566(3) 0.3817(3) 0.9216(2) 0.0144(6) Uani 1 1 d . . . . .
C13 C 0.6574(3) 0.3739(3) 0.7574(2) 0.0137(6) Uani 1 1 d . . . . .
C14 C 0.7156(3) 0.4092(3) 0.6771(2) 0.0134(6) Uani 1 1 d . . . . .
C15 C 0.6245(3) 0.3721(3) 0.5995(3) 0.0140(6) Uani 1 1 d . . . . .
C16 C 0.5101(3) 0.3130(3) 0.6333(2) 0.0136(6) Uani 1 1 d . . . . .
C17 C 0.1299(3) 0.2101(3) 0.4719(2) 0.0166(7) Uani 1 1 d . . . . .
H17 H 0.1911 0.2324 0.4300 0.020 Uiso 1 1 calc R U . . .
C18 C 0.0002(3) 0.1839(3) 0.4456(2) 0.0195(6) Uani 1 1 d . . . . .
H18 H -0.0279 0.1871 0.3840 0.023 Uiso 1 1 calc R U . . .
C19 C -0.0915(3) 0.1527(3) 0.5079(2) 0.0169(7) Uani 1 1 d . . . . .
H19 H -0.1801 0.1358 0.4878 0.020 Uiso 1 1 calc R U . . .
C20 C -0.0546(3) 0.1463(3) 0.5979(3) 0.0149(7) Uani 1 1 d . . . . .
H20 H -0.1164 0.1265 0.6404 0.018 Uiso 1 1 calc R U . . .
C21 C -0.0515(3) 0.1496(3) 0.9771(3) 0.0173(7) Uani 1 1 d . . . . .
H21 H -0.1136 0.1251 0.9245 0.021 Uiso 1 1 calc R U . . .
C22 C -0.0862(3) 0.1615(4) 1.0728(3) 0.0193(8) Uani 1 1 d . . . . .
H22 H -0.1740 0.1427 1.0854 0.023 Uiso 1 1 calc R U . . .
C23 C 0.0044(3) 0.2003(3) 1.1502(2) 0.0216(7) Uani 1 1 d . . . . .
H23 H -0.0231 0.2079 1.2144 0.026 Uiso 1 1 calc R U . . .
C24 C 0.1345(3) 0.2281(3) 1.1355(2) 0.0179(6) Uani 1 1 d . . . . .
H24 H 0.1962 0.2553 1.1884 0.021 Uiso 1 1 calc R U . . .
C25 C 0.6575(3) 0.4177(3) 1.1803(2) 0.0190(7) Uani 1 1 d . . . . .
H25 H 0.5973 0.3954 1.2228 0.023 Uiso 1 1 calc R U . . .
C26 C 0.7789(3) 0.4796(3) 1.2143(2) 0.0188(6) Uani 1 1 d . . . . .
H26 H 0.8027 0.4985 1.2813 0.023 Uiso 1 1 calc R U . . .
C27 C 0.8678(3) 0.5150(3) 1.1526(2) 0.0188(7) Uani 1 1 d . . . . .
H27 H 0.9500 0.5574 1.1786 0.023 Uiso 1 1 calc R U . . .
C28 C 0.8373(3) 0.4892(4) 1.0543(3) 0.0159(7) Uani 1 1 d . . . . .
H28 H 0.8964 0.5150 1.0127 0.019 Uiso 1 1 calc R U . . .
C29 C 0.8364(3) 0.4731(3) 0.6700(3) 0.0166(7) Uani 1 1 d . . . . .
H29 H 0.8987 0.4988 0.7225 0.020 Uiso 1 1 calc R U . . .
C30 C 0.8612(4) 0.4969(4) 0.5831(3) 0.0186(8) Uani 1 1 d . . . . .
H30 H 0.9423 0.5394 0.5757 0.022 Uiso 1 1 calc R U . . .
C31 C 0.7690(3) 0.4598(3) 0.5056(2) 0.0196(7) Uani 1 1 d . . . . .
H31 H 0.7889 0.4776 0.4470 0.024 Uiso 1 1 calc R U . . .
C32 C 0.6494(3) 0.3975(3) 0.5134(2) 0.0178(6) Uani 1 1 d . . . . .
H32 H 0.5866 0.3730 0.4613 0.021 Uiso 1 1 calc R U . . .
Co Co 0.51620(3) -0.04831(4) 0.74200(3) 0.01338(10) Uani 1 1 d D . . . .
C33 C 0.35012(19) -0.0978(3) 0.7299(2) 0.0182(6) Uani 1 1 d D . . . .
O33 O 0.24021(18) -0.1379(2) 0.7194(2) 0.0284(5) Uani 1 1 d D . . . .
C34 C 0.5838(3) 0.0110(3) 0.86180(16) 0.0202(6) Uani 1 1 d D . . . .
O34 O 0.6284(2) 0.0345(2) 0.58455(17) 0.0285(5) Uani 1 1 d D . . . .
C35 C 0.5843(3) 0.0056(3) 0.64937(18) 0.0209(7) Uani 1 1 d D . . . .
O35 O 0.6276(2) 0.0425(2) 0.94116(17) 0.0288(5) Uani 1 1 d D . . . .
C36 C 0.5745(2) -0.20512(19) 0.7025(3) 0.010 Uiso 1 1 d D U . . .
O36 O 0.6135(2) -0.31353(19) 0.67926(18) 0.0222(5) Uani 1 1 d D . . . .

loop_
_atom_site_aniso_label
_atom_site_aniso_U_11
_atom_site_aniso_U_22
_atom_site_aniso_U_33
_atom_site_aniso_U_23
_atom_site_aniso_U_13
_atom_site_aniso_U_12
In 0.00990(11) 0.01233(12) 0.01184(12) 0.00502(10) 0.00024(8) 0.00044(7)
N1 0.0123(11) 0.0144(12) 0.0141(12) 0.0050(10) 0.0007(9) 0.0002(9)
N2 0.0107(11) 0.0170(12) 0.0135(12) 0.0056(10) 0.0008(9) 0.0010(9)
N3 0.0110(11) 0.0143(12) 0.0161(12) 0.0066(10) 0.0010(9) 0.0002(9)
N4 0.0116(11) 0.0149(12) 0.0126(11) 0.0054(9) -0.0011(9) -0.0005(8)
N5 0.0132(11) 0.0148(12) 0.0170(16) 0.0052(11) 0.0002(10) 0.0002(8)
N6 0.0121(10) 0.0148(11) 0.0172(12) 0.0058(11) 0.0006(10) 0.0004(8)
N7 0.0133(11) 0.0158(12) 0.0149(16) 0.0063(10) 0.0012(9) 0.0032(9)
N8 0.0132(11) 0.0155(11) 0.0162(12) 0.0065(10) 0.0000(10) 0.0001(8)
C1 0.0152(13) 0.0113(13) 0.0129(13) 0.0042(11) 0.0010(10) 0.0018(10)
C2 0.0145(13) 0.0103(12) 0.0174(18) 0.0021(13) 0.0012(13) 0.0008(9)
C3 0.0155(16) 0.0142(14) 0.0129(14) 0.0043(12) -0.0003(12) 0.0016(12)
C4 0.0149(14) 0.0121(13) 0.0134(14) 0.0031(11) -0.0001(11) 0.0005(10)
C5 0.0121(13) 0.0131(13) 0.0159(14) 0.0049(11) 0.0012(10) 0.0014(10)
C6 0.0174(17) 0.0116(14) 0.0148(15) 0.0044(12) 0.0023(13) 0.0022(12)
C7 0.0145(13) 0.0138(13) 0.0132(18) 0.0049(12) 0.0016(12) 0.0028(10)
C8 0.0150(14) 0.0138(13) 0.0122(13) 0.0036(11) 0.0016(11) 0.0014(10)
C9 0.0127(13) 0.0149(13) 0.0147(14) 0.0041(11) -0.0011(11) 0.0027(10)
C10 0.0145(13) 0.0129(13) 0.0107(17) 0.0012(12) -0.0010(11) 0.0021(10)
C11 0.0178(17) 0.0147(15) 0.0161(15) 0.0055(12) -0.0017(13) 0.0056(13)
C12 0.0129(13) 0.0134(13) 0.0165(14) 0.0044(11) -0.0007(11) 0.0019(10)
C13 0.0117(13) 0.0130(13) 0.0169(14) 0.0057(11) 0.0003(11) 0.0008(10)
C14 0.0135(15) 0.0111(14) 0.0157(15) 0.0045(11) 0.0001(12) 0.0009(11)
C15 0.0140(13) 0.0107(12) 0.0150(15) 0.0012(13) 0.0015(13) 0.0017(9)
C16 0.0153(13) 0.0144(14) 0.0124(13) 0.0058(11) 0.0023(11) 0.0029(10)
C17 0.0182(17) 0.0179(16) 0.0150(15) 0.0075(13) 0.0001(12) 0.0009(12)
C18 0.0218(17) 0.0197(16) 0.0183(16) 0.0087(13) -0.0046(13) -0.0006(12)
C19 0.0134(16) 0.0177(15) 0.0200(17) 0.0073(13) -0.0032(12) 0.0002(12)
C20 0.0131(16) 0.0126(15) 0.0177(17) 0.0033(13) 0.0010(13) 0.0005(12)
C21 0.0149(17) 0.0172(16) 0.0200(18) 0.0062(14) 0.0001(13) 0.0024(12)
C22 0.0160(17) 0.0192(17) 0.0221(18) 0.0061(13) 0.0067(12) 0.0017(12)
C23 0.0255(17) 0.0249(17) 0.0140(15) 0.0062(13) 0.0061(13) 0.0027(14)
C24 0.0184(16) 0.0213(16) 0.0136(15) 0.0052(13) 0.0006(12) 0.0019(12)
C25 0.0252(18) 0.0177(15) 0.0137(15) 0.0043(12) 0.0015(13) 0.0030(13)
C26 0.0228(16) 0.0180(15) 0.0136(15) 0.0027(12) -0.0045(12) 0.0022(12)
C27 0.0168(15) 0.0166(16) 0.0213(18) 0.0040(13) -0.0065(12) 0.0024(12)
C28 0.0147(16) 0.0150(15) 0.0175(17) 0.0047(13) -0.0029(13) 0.0019(11)
C29 0.0163(16) 0.0148(16) 0.0189(16) 0.0056(13) 0.0005(12) 0.0030(12)
C30 0.0196(17) 0.0154(16) 0.0215(18) 0.0073(14) 0.0068(13) 0.0003(12)
C31 0.0231(17) 0.0219(16) 0.0149(15) 0.0082(13) 0.0028(13) -0.0002(13)
C32 0.0190(16) 0.0208(16) 0.0136(15) 0.0064(12) -0.0005(12) -0.0017(12)
Co 0.01077(19) 0.01287(19) 0.0165(2) 0.00490(17) 0.00018(16) 0.00108(13)
C33 0.0209(14) 0.0170(13) 0.0177(14) 0.0072(13) 0.0015(12) 0.0019(10)
O33 0.0157(11) 0.0336(13) 0.0348(14) 0.0117(12) -0.0013(10) -0.0044(9)
C34 0.0158(14) 0.0179(15) 0.0265(17) 0.0064(13) -0.0014(12) 0.0038(11)
O34 0.0315(13) 0.0244(12) 0.0308(14) 0.0101(11) 0.0160(11) 0.0047(10)
C35 0.0165(15) 0.0148(14) 0.0288(18) 0.0037(13) 0.0038(12) 0.0020(11)
O35 0.0332(13) 0.0264(13) 0.0255(13) 0.0061(10) -0.0092(10) 0.0059(10)
O36 0.0256(11) 0.0168(10) 0.0233(12) 0.0053(10) -0.0029(10) 0.0039(8)

loop_
_atom_type_symbol
_atom_type_description
_atom_type_scat_dispersion_real
_atom_type_scat_dispersion_imag
_atom_type_scat_source
C C 0.0033 0.0016 'International Tables Vol C Tables 4.2.6.8 and 6.1.1.4'
H H 0.0000 0.0000 'International Tables Vol C Tables 4.2.6.8 and 6.1.1.4'
N N 0.0061 0.0033 'International Tables Vol C Tables 4.2.6.8 and 6.1.1.4'
O O 0.0106 0.0060 'International Tables Vol C Tables 4.2.6.8 and 6.1.1.4'
Co Co 0.3494 0.9721 'International Tables Vol C Tables 4.2.6.8 and 6.1.1.4'
In In -0.7276 1.3100 'International Tables Vol C Tables 4.2.6.8 and 6.1.1.4'

loop_
_geom_angle_atom_site_label_1
_geom_angle_atom_site_label_2
_geom_angle_atom_site_label_3
_geom_angle
_geom_angle_site_symmetry_1
_geom_angle_site_symmetry_3
_geom_angle_publ_flag
N2 In N1 82.21(9) . . ?
N2 In N3 80.90(9) . . ?
N1 In N3 134.47(9) . . ?
N2 In N4 134.50(9) . . ?
N1 In N4 81.14(9) . . ?
N3 In N4 81.34(9) . . ?
N2 In Co 113.40(7) . . ?
N1 In Co 113.20(7) . . ?
N3 In Co 112.32(7) . . ?
N4 In Co 112.08(7) . . ?
C4 N1 C1 109.1(2) . . ?
C4 N1 In 125.1(2) . . ?
C1 N1 In 125.17(19) . . ?
C8 N2 C5 108.8(2) . . ?
C8 N2 In 125.45(19) . . ?
C5 N2 In 124.53(19) . . ?
C9 N3 C12 109.3(2) . . ?
C9 N3 In 124.27(19) . . ?
C12 N3 In 122.72(19) . . ?
C16 N4 C13 108.7(2) . . ?
C16 N4 In 124.83(18) . . ?
C13 N4 In 122.90(19) . . ?
C16 N5 C1 123.5(3) . . ?
C5 N6 C4 124.3(2) . . ?
C8 N7 C9 123.6(3) . . ?
C13 N8 C12 124.0(2) . . ?
N5 C1 N1 128.4(3) . . ?
N5 C1 C2 122.4(3) . . ?
N1 C1 C2 109.1(3) . . ?
C17 C2 C3 121.4(3) . . ?
C17 C2 C1 133.0(3) . . ?
C3 C2 C1 105.6(3) . . ?
C20 C3 C2 120.8(3) . . ?
C20 C3 C4 131.8(3) . . ?
C2 C3 C4 107.4(3) . . ?
N6 C4 N1 128.1(3) . . ?
N6 C4 C3 123.1(3) . . ?
N1 C4 C3 108.6(3) . . ?
N6 C5 N2 128.1(3) . . ?
N6 C5 C6 123.6(3) . . ?
N2 C5 C6 108.1(3) . . ?
C7 C6 C21 121.7(3) . . ?
C7 C6 C5 107.5(3) . . ?
C21 C6 C5 130.8(3) . . ?
C24 C7 C6 121.5(3) . . ?
C24 C7 C8 132.0(3) . . ?
C6 C7 C8 106.5(3) . . ?
N7 C8 N2 127.4(3) . . ?
N7 C8 C7 123.5(3) . . ?
N2 C8 C7 109.0(2) . . ?
N7 C9 N3 127.7(3) . . ?
N7 C9 C10 123.5(3) . . ?
N3 C9 C10 108.8(3) . . ?
C25 C10 C11 120.8(3) . . ?
C25 C10 C9 133.1(3) . . ?
C11 C10 C9 106.1(3) . . ?
C28 C11 C10 121.5(3) . . ?
C28 C11 C12 131.3(3) . . ?
C10 C11 C12 107.2(3) . . ?
N8 C12 N3 128.3(3) . . ?
N8 C12 C11 123.1(3) . . ?
N3 C12 C11 108.6(3) . . ?
N8 C13 N4 127.6(3) . . ?
N8 C13 C14 123.9(3) . . ?
N4 C13 C14 108.4(2) . . ?
C15 C14 C29 121.0(3) . . ?
C15 C14 C13 107.7(3) . . ?
C29 C14 C13 131.4(3) . . ?
C32 C15 C14 121.6(3) . . ?
C32 C15 C16 132.3(3) . . ?
C14 C15 C16 106.1(3) . . ?
N5 C16 N4 127.4(3) . . ?
N5 C16 C15 123.5(3) . . ?
N4 C16 C15 109.1(3) . . ?
C18 C17 C2 117.6(3) . . ?
C17 C18 C19 121.6(3) . . ?
C20 C19 C18 121.1(3) . . ?
C19 C20 C3 117.6(3) . . ?
C22 C21 C6 116.4(3) . . ?
C23 C22 C21 121.8(3) . . ?
C22 C23 C24 121.3(3) . . ?
C7 C24 C23 117.3(3) . . ?
C26 C25 C10 117.2(3) . . ?
C25 C26 C27 121.9(3) . . ?
C28 C27 C26 121.0(3) . . ?
C27 C28 C11 117.5(4) . . ?
C30 C29 C14 117.2(3) . . ?
C29 C30 C31 121.5(3) . . ?
C32 C31 C30 121.0(3) . . ?
C15 C32 C31 117.8(3) . . ?
C36 Co C33 98.51(13) . . ?
C36 Co C35 96.67(16) . . ?
C33 Co C35 116.82(15) . . ?
C36 Co C34 98.82(16) . . ?
C33 Co C34 116.75(15) . . ?
C35 Co C34 120.71(14) . . ?
C36 Co In 178.29(13) . . ?
C33 Co In 81.99(10) . . ?
C35 Co In 81.65(10) . . ?
C34 Co In 82.38(10) . . ?
O33 C33 Co 176.5(3) . . ?
O35 C34 Co 175.9(3) . . ?
O34 C35 Co 176.4(3) . . ?
O36 C36 Co 177.1(3) . . ?

loop_
_geom_bond_atom_site_label_1
_geom_bond_atom_site_label_2
_geom_bond_distance
_geom_bond_site_symmetry_2
_geom_bond_publ_flag
In N2 2.163(2) . ?
In N1 2.168(3) . ?
In N3 2.172(2) . ?
In N4 2.172(2) . ?
In Co 2.5835(11) . ?
N1 C4 1.371(4) . ?
N1 C1 1.378(4) . ?
N2 C8 1.375(4) . ?
N2 C5 1.385(4) . ?
N3 C9 1.371(4) . ?
N3 C12 1.377(4) . ?
N4 C16 1.380(4) . ?
N4 C13 1.385(4) . ?
N5 C16 1.332(4) . ?
N5 C1 1.342(4) . ?
N6 C5 1.327(4) . ?
N6 C4 1.333(4) . ?
N7 C8 1.340(4) . ?
N7 C9 1.340(4) . ?
N8 C13 1.326(4) . ?
N8 C12 1.335(4) . ?
C1 C2 1.465(4) . ?
C2 C17 1.386(5) . ?
C2 C3 1.410(5) . ?
C3 C20 1.400(4) . ?
C3 C4 1.456(4) . ?
C5 C6 1.458(4) . ?
C6 C7 1.392(5) . ?
C6 C21 1.404(4) . ?
C7 C24 1.391(5) . ?
C7 C8 1.457(4) . ?
C9 C10 1.466(4) . ?
C10 C25 1.399(4) . ?
C10 C11 1.405(5) . ?
C11 C28 1.394(5) . ?
C11 C12 1.452(4) . ?
C13 C14 1.456(4) . ?
C14 C15 1.398(5) . ?
C14 C29 1.404(5) . ?
C15 C32 1.383(5) . ?
C15 C16 1.465(4) . ?
C17 C18 1.382(4) . ?
C18 C19 1.410(5) . ?
C19 C20 1.383(5) . ?
C21 C22 1.398(5) . ?
C22 C23 1.393(5) . ?
C23 C24 1.393(5) . ?
C25 C26 1.387(5) . ?
C26 C27 1.403(5) . ?
C27 C28 1.387(5) . ?
C29 C30 1.386(4) . ?
C30 C31 1.404(5) . ?
C31 C32 1.388(4) . ?
Co C36 1.736(2) . ?
Co C33 1.756(2) . ?
Co C35 1.758(2) . ?
Co C34 1.759(2) . ?
C33 O33 1.180(3) . ?
C34 O35 1.165(3) . ?
O34 C35 1.166(3) . ?
C36 O36 1.195(3) . ?
